data_7105018
loop_
_publ_author_name
'Szymczak, Nathaniel K'
'Berben, Louise A'
'Peters, Jonas C'

_publ_section_title
;
 Redox rich dicobalt macrocycles as templates for multi-electron
 transformations.
;
_journal_issue 44
_journal_name_full 'Chemical communications (Cambridge, England)'
_journal_page_first 6729
_journal_page_last 6731
_journal_paper_doi 10.1039/b913946j
_journal_year 2009
_chemical_formula_sum 'C20 H21 B6 F12 N12 O4 Zn2'
_chemical_formula_weight 917.09
_chemical_name_systematic
;
?
;
_space_group_IT_number 14
_symmetry_cell_setting monoclinic
_symmetry_space_group_name_Hall '-P 2ybc'
_symmetry_space_group_name_H-M 'P 1 21/c 1'
_atom_sites_solution_hydrogens geom
_atom_sites_solution_primary direct
_atom_sites_solution_secondary difmap
_audit_creation_method SHELXL-97
_cell_angle_alpha 90.00
_cell_angle_beta 103.5470(10)
_cell_angle_gamma 90.00
_cell_formula_units_Z 4
_cell_length_a 12.0885(9)
_cell_length_b 12.2379(10)
_cell_length_c 22.2619(18)
_cell_measurement_reflns_used 9641
_cell_measurement_temperature 100(2)
_cell_measurement_theta_max 29.95
_cell_measurement_theta_min 2.43
_cell_volume 3201.7(4)
_computing_structure_refinement 'SHELXL-97 (Sheldrick, 1997)'
_computing_structure_solution 'SHELXS-97 (Sheldrick, 1990)'
_diffrn_ambient_temperature 100(2)
_diffrn_measured_fraction_theta_full 1.000
_diffrn_measured_fraction_theta_max 1.000
_diffrn_measurement_device_type BrukerP4
_diffrn_measurement_method 'phi and omega scans'
_diffrn_radiation_monochromator graphite
_diffrn_radiation_source 'fine-focus sealed tube'
_diffrn_radiation_type MoK\a
_diffrn_radiation_wavelength 0.71073
_diffrn_reflns_av_R_equivalents 0.0435
_diffrn_reflns_av_sigmaI/netI 0.0238
_diffrn_reflns_limit_h_max 16
_diffrn_reflns_limit_h_min -16
_diffrn_reflns_limit_k_max 16
_diffrn_reflns_limit_k_min -16
_diffrn_reflns_limit_l_max 30
_diffrn_reflns_limit_l_min -30
_diffrn_reflns_number 77302
_diffrn_reflns_theta_full 29.57
_diffrn_reflns_theta_max 29.57
_diffrn_reflns_theta_min 1.73
_exptl_absorpt_coefficient_mu 1.622
_exptl_absorpt_correction_T_max 0.73
_exptl_absorpt_correction_T_min 0.725
_exptl_absorpt_correction_type multi-scan
_exptl_absorpt_process_details 'Blessing, Acta. Cryst.'
_exptl_crystal_colour colourless
_exptl_crystal_density_diffrn 1.903
_exptl_crystal_density_method 'not measured'
_exptl_crystal_description block
_exptl_crystal_F_000 1820
_exptl_crystal_size_max 0.2
_exptl_crystal_size_mid 0.2
_exptl_crystal_size_min 0.2
_refine_diff_density_max 1.113
_refine_diff_density_min -0.617
_refine_diff_density_rms 0.102
_refine_ls_extinction_method none
_refine_ls_goodness_of_fit_ref 1.050
_refine_ls_hydrogen_treatment none
_refine_ls_matrix_type full
_refine_ls_number_parameters 479
_refine_ls_number_reflns 8967
_refine_ls_number_restraints 1
_refine_ls_restrained_S_all 1.053
_refine_ls_R_factor_all 0.0550
_refine_ls_R_factor_gt 0.0415
_refine_ls_shift/su_max 0.001
_refine_ls_shift/su_mean 0.000
_refine_ls_structure_factor_coef Fsqd
_refine_ls_weighting_details 'calc w=1/[\s^2^(Fo^2^)+(0.0547P)^2^+6.2757P] where P=(Fo^2^+2Fc^2^)/3'
_refine_ls_weighting_scheme calc
_refine_ls_wR_factor_gt 0.1099
_refine_ls_wR_factor_ref 0.1209
_reflns_number_gt 7292
_reflns_number_total 8967
_reflns_threshold_expression >2sigma(I)
_cod_data_source_file b913946j.txt
_cod_data_source_block nks3-115
_cod_original_sg_symbol_H-M P2(1)/c
_cod_database_code 7105018

loop_
_symmetry_equiv_pos_as_xyz
'x, y, z'
'-x, y+1/2, -z+1/2'
'-x, -y, -z'
'x, -y-1/2, z-1/2'

loop_
_atom_site_label
_atom_site_type_symbol
_atom_site_fract_x
_atom_site_fract_y
_atom_site_fract_z
_atom_site_U_iso_or_equiv
_atom_site_adp_type
_atom_site_occupancy
_atom_site_symmetry_multiplicity
_atom_site_calc_flag
_atom_site_refinement_flags
_atom_site_disorder_assembly
_atom_site_disorder_group
Zn1 Zn 0.48710(2) 0.09295(2) 0.226695(13) 0.02120(8) Uani 1 1 d . . .
Zn2 Zn 0.65661(3) 0.02722(2) 0.384035(14) 0.02178(8) Uani 1 1 d . . .
N1 N 0.31422(19) 0.08263(18) 0.18818(10) 0.0229(4) Uani 1 1 d . . .
N2 N 0.42007(18) 0.01326(17) 0.29557(10) 0.0207(4) Uani 1 1 d . . .
N3 N 0.48178(19) -0.01632(18) 0.35047(10) 0.0217(4) Uani 1 1 d . . .
N4 N 0.6094(2) -0.04759(18) 0.45932(10) 0.0233(4) Uani 1 1 d . . .
N5 N 0.8074(2) -0.0599(2) 0.41347(10) 0.0248(4) Uani 1 1 d . . .
N6 N 0.69339(18) -0.03703(18) 0.30089(10) 0.0212(4) Uani 1 1 d . . .
N7 N 0.63229(18) -0.01396(17) 0.24468(10) 0.0210(4) Uani 1 1 d . . .
N8 N 0.51360(19) 0.05565(19) 0.14035(10) 0.0225(4) Uani 1 1 d . . .
C1 C 0.8479(2) -0.1167(2) 0.37444(12) 0.0239(5) Uani 1 1 d . . .
C2 C 0.7853(2) -0.1012(2) 0.30915(12) 0.0222(5) Uani 1 1 d . . .
C3 C 0.6619(2) -0.0523(2) 0.19445(12) 0.0218(5) Uani 1 1 d . . .
C4 C 0.5887(2) -0.0153(2) 0.13454(12) 0.0230(5) Uani 1 1 d . . .
C5 C 0.5141(2) -0.0993(2) 0.45035(12) 0.0230(5) Uani 1 1 d . . .
C6 C 0.4352(2) -0.0722(2) 0.39011(12) 0.0225(5) Uani 1 1 d . . .
C7 C 0.3087(2) -0.0088(2) 0.27876(12) 0.0222(5) Uani 1 1 d . . .
C8 C 0.2498(2) 0.0285(2) 0.21577(12) 0.0238(5) Uani 1 1 d . . .
C9 C 0.8173(2) -0.1481(2) 0.25831(13) 0.0270(5) Uani 1 1 d . . .
H9 H 0.8806 -0.1961 0.2640 0.032 Uiso 1 1 calc R . .
C10 C 0.7552(2) -0.1231(2) 0.20024(13) 0.0274(5) Uani 1 1 d . . .
H10 H 0.7748 -0.1529 0.1647 0.033 Uiso 1 1 calc R . .
C11 C 0.2552(2) -0.0672(2) 0.31841(13) 0.0266(5) Uani 1 1 d . . .
H11 H 0.1761 -0.0828 0.3067 0.032 Uiso 1 1 calc R . .
C12 C 0.3202(2) -0.1012(2) 0.37459(12) 0.0272(5) Uani 1 1 d . . .
H12 H 0.2878 -0.1432 0.4020 0.033 Uiso 1 1 calc R . .
C13 C 0.1295(3) -0.0020(3) 0.18846(15) 0.0357(7) Uani 1 1 d . . .
H13A H 0.1044 0.0321 0.1477 0.054 Uiso 1 1 calc R . .
H13B H 0.0814 0.0235 0.2155 0.054 Uiso 1 1 calc R . .
H13C H 0.1234 -0.0816 0.1842 0.054 Uiso 1 1 calc R . .
C14 C 0.6016(3) -0.0603(3) 0.07451(13) 0.0340(6) Uani 1 1 d . . .
H14A H 0.5281 -0.0884 0.0512 0.051 Uiso 1 1 calc R . .
H14B H 0.6575 -0.1197 0.0821 0.051 Uiso 1 1 calc R . .
H14C H 0.6276 -0.0024 0.0507 0.051 Uiso 1 1 calc R . .
C15 C 0.9458(2) -0.1926(3) 0.39323(14) 0.0311(6) Uani 1 1 d . . .
H15A H 1.0077 -0.1557 0.4225 0.047 Uiso 1 1 calc R . .
H15B H 0.9723 -0.2148 0.3567 0.047 Uiso 1 1 calc R . .
H15C H 0.9220 -0.2573 0.4129 0.047 Uiso 1 1 calc R . .
C16 C 0.4817(3) -0.1807(2) 0.49307(12) 0.0274(5) Uani 1 1 d . . .
H16A H 0.4761 -0.2534 0.4741 0.041 Uiso 1 1 calc R . .
H16B H 0.4081 -0.1605 0.5011 0.041 Uiso 1 1 calc R . .
H16C H 0.5397 -0.1817 0.5321 0.041 Uiso 1 1 calc R . .
O1 O 0.26732(17) 0.11290(17) 0.12832(9) 0.0275(4) Uani 1 1 d . . .
O2 O 0.43974(17) 0.08870(16) 0.08679(9) 0.0259(4) Uani 1 1 d . . .
O3 O 0.68616(17) -0.06708(16) 0.51422(8) 0.0262(4) Uani 1 1 d . . .
O4 O 0.86016(17) -0.07418(17) 0.47418(9) 0.0277(4) Uani 1 1 d . . .
B1 B 0.3521(3) 0.1666(3) 0.09886(15) 0.0266(6) Uani 1 1 d . . .
B2 B 0.7987(3) -0.0153(3) 0.51487(14) 0.0263(6) Uani 1 1 d . . .
B3 B 0.5761(3) 0.2527(2) 0.33177(14) 0.0243(6) Uani 1 1 d . . .
F1 F 0.29331(15) 0.20268(15) 0.04255(8) 0.0347(4) Uani 1 1 d . . .
F2 F 0.40671(15) 0.24976(13) 0.13792(8) 0.0303(3) Uani 1 1 d . . .
F3 F 0.78107(14) 0.09366(13) 0.49549(8) 0.0285(3) Uani 1 1 d . . .
F4 F 0.86296(15) -0.02375(14) 0.57421(8) 0.0322(4) Uani 1 1 d . . .
F5 F 0.46800(14) 0.23731(14) 0.34251(8) 0.0294(3) Uani 1 1 d . . .
F6 F 0.56929(16) 0.21958(16) 0.26711(9) 0.0374(4) Uani 1 1 d . . .
F7 F 0.60997(15) 0.36148(13) 0.33927(8) 0.0301(3) Uani 1 1 d . . .
F8 F 0.65896(16) 0.18456(16) 0.37576(9) 0.0389(4) Uani 1 1 d . . .
O5 O 0.8604(2) 0.2850(2) 0.41489(13) 0.0459(6) Uani 1 1 d . . .
C17 C 0.9495(3) 0.2100(3) 0.40756(19) 0.0483(9) Uani 1 1 d . . .
H17A H 0.9215 0.1642 0.3704 0.058 Uiso 1 1 calc R . .
H17B H 0.9692 0.1611 0.4439 0.058 Uiso 1 1 calc R . .
C18 C 1.0551(4) 0.2723(4) 0.4010(3) 0.0678(13) Uani 1 1 d . . .
H18A H 1.0375 0.3149 0.3627 0.102 Uiso 1 1 calc R . .
H18B H 1.1163 0.2204 0.3998 0.102 Uiso 1 1 calc R . .
H18C H 1.0796 0.3216 0.4363 0.102 Uiso 1 1 calc R . .
C19 C 0.8856(5) 0.3456(5) 0.4726(2) 0.0796(17) Uani 1 1 d D . .
C20 C 0.7895(10) 0.4026(9) 0.4865(5) 0.039(3) Uiso 0.50 1 d P . .
C20A C 0.7494(16) 0.341(2) 0.4779(10) 0.066(5) Uiso 0.25 1 d PD . .
C20B C 0.7760(15) 0.3854(11) 0.4858(9) 0.033(5) Uani 0.25 1 d P . .
B4 B 0.8618(3) 0.1706(3) 0.22287(18) 0.0357(7) Uani 1 1 d . . .
F9 F 0.9094(2) 0.08288(19) 0.25714(13) 0.0613(6) Uani 1 1 d . . .
F10 F 0.7844(5) 0.2301(6) 0.2587(3) 0.0289(14) Uiso 0.33 1 d P . .
F10A F 0.7831(6) 0.1965(6) 0.2553(4) 0.0332(16) Uiso 0.33 1 d P . .
F10B F 0.7576(6) 0.2041(6) 0.2274(4) 0.0495(16) Uiso 0.33 1 d P . .
F11 F 0.93974(17) 0.25371(17) 0.22525(11) 0.0472(5) Uani 1 1 d . . .
F12 F 0.8180(12) 0.1528(12) 0.1609(6) 0.067(4) Uiso 0.33 1 d P . .
F12A F 0.8446(8) 0.1206(8) 0.1640(4) 0.056(2) Uiso 0.33 1 d P . .
F12B F 0.7905(7) 0.1500(7) 0.1672(4) 0.042(2) Uiso 0.33 1 d P . .

loop_
_atom_site_aniso_label
_atom_site_aniso_U_11
_atom_site_aniso_U_22
_atom_site_aniso_U_33
_atom_site_aniso_U_23
_atom_site_aniso_U_13
_atom_site_aniso_U_12
Zn1 0.02152(14) 0.02386(15) 0.02058(14) 0.00314(11) 0.00970(11) 0.00229(11)
Zn2 0.02417(15) 0.02305(15) 0.02055(14) 0.00157(11) 0.01017(11) 0.00474(11)
N1 0.0245(10) 0.0244(10) 0.0209(10) 0.0035(8) 0.0073(8) 0.0042(8)
N2 0.0235(10) 0.0200(10) 0.0209(10) 0.0017(8) 0.0102(8) 0.0023(8)
N3 0.0258(10) 0.0214(10) 0.0209(10) 0.0021(8) 0.0113(8) 0.0035(8)
N4 0.0301(11) 0.0233(10) 0.0175(10) -0.0003(8) 0.0077(8) 0.0055(9)
N5 0.0259(11) 0.0280(11) 0.0207(10) -0.0010(8) 0.0059(8) 0.0029(9)
N6 0.0214(10) 0.0233(10) 0.0210(10) 0.0005(8) 0.0093(8) 0.0012(8)
N7 0.0228(10) 0.0217(10) 0.0205(10) 0.0015(8) 0.0094(8) 0.0002(8)
N8 0.0229(10) 0.0251(10) 0.0208(10) 0.0039(8) 0.0078(8) -0.0021(8)
C1 0.0215(11) 0.0268(12) 0.0243(12) -0.0020(10) 0.0070(9) 0.0013(9)
C2 0.0209(11) 0.0236(12) 0.0241(12) -0.0021(9) 0.0093(9) -0.0002(9)
C3 0.0232(12) 0.0231(11) 0.0216(11) -0.0015(9) 0.0104(9) -0.0024(9)
C4 0.0257(12) 0.0245(12) 0.0215(11) 0.0000(9) 0.0107(9) -0.0030(9)
C5 0.0322(13) 0.0207(11) 0.0191(11) -0.0007(9) 0.0120(10) 0.0038(10)
C6 0.0301(13) 0.0201(11) 0.0206(11) -0.0012(9) 0.0124(10) 0.0013(9)
C7 0.0249(12) 0.0212(11) 0.0231(11) -0.0004(9) 0.0109(9) 0.0001(9)
C8 0.0250(12) 0.0246(12) 0.0236(12) 0.0010(10) 0.0091(10) 0.0018(10)
C9 0.0220(12) 0.0317(14) 0.0289(13) -0.0054(11) 0.0092(10) 0.0048(10)
C10 0.0246(12) 0.0335(14) 0.0266(13) -0.0069(11) 0.0109(10) 0.0022(10)
C11 0.0266(13) 0.0314(13) 0.0241(12) -0.0014(10) 0.0109(10) -0.0067(10)
C12 0.0342(14) 0.0288(13) 0.0226(12) -0.0009(10) 0.0146(11) -0.0058(11)
C13 0.0282(14) 0.0461(17) 0.0320(15) 0.0058(13) 0.0055(11) -0.0063(13)
C14 0.0463(17) 0.0357(15) 0.0233(13) -0.0006(11) 0.0148(12) 0.0052(13)
C15 0.0279(13) 0.0350(15) 0.0304(14) -0.0029(12) 0.0068(11) 0.0089(11)
C16 0.0376(15) 0.0248(12) 0.0233(12) 0.0039(10) 0.0142(11) 0.0022(11)
O1 0.0256(9) 0.0348(10) 0.0221(9) 0.0084(8) 0.0055(7) 0.0021(8)
O2 0.0289(9) 0.0297(10) 0.0197(8) 0.0058(7) 0.0067(7) 0.0022(8)
O3 0.0327(10) 0.0279(9) 0.0181(8) 0.0022(7) 0.0061(7) 0.0049(8)
O4 0.0298(10) 0.0322(10) 0.0203(9) -0.0010(7) 0.0043(7) 0.0071(8)
B1 0.0304(15) 0.0250(14) 0.0262(14) 0.0057(11) 0.0102(12) 0.0010(11)
B2 0.0326(15) 0.0271(14) 0.0193(13) -0.0016(11) 0.0063(11) 0.0050(12)
B3 0.0259(14) 0.0207(13) 0.0284(14) 0.0014(11) 0.0106(11) 0.0022(10)
F1 0.0379(9) 0.0377(9) 0.0284(9) 0.0128(7) 0.0072(7) 0.0061(8)
F2 0.0372(9) 0.0250(8) 0.0302(8) 0.0040(6) 0.0111(7) 0.0000(7)
F3 0.0333(9) 0.0254(8) 0.0276(8) 0.0006(6) 0.0087(7) 0.0043(6)
F4 0.0374(9) 0.0350(9) 0.0224(8) -0.0020(7) 0.0036(7) 0.0072(7)
F5 0.0281(8) 0.0285(8) 0.0363(9) 0.0007(7) 0.0172(7) 0.0041(6)
F6 0.0399(10) 0.0377(10) 0.0374(10) 0.0014(8) 0.0145(8) 0.0002(8)
F7 0.0351(9) 0.0210(7) 0.0352(9) 0.0007(7) 0.0101(7) 0.0024(6)
F8 0.0420(10) 0.0363(10) 0.0384(10) -0.0002(8) 0.0096(8) 0.0046(8)
O5 0.0367(12) 0.0465(14) 0.0526(15) 0.0058(12) 0.0066(11) 0.0006(11)
C17 0.0367(17) 0.058(2) 0.054(2) 0.0209(18) 0.0184(16) 0.0125(16)
C18 0.049(2) 0.068(3) 0.087(3) 0.034(3) 0.016(2) 0.026(2)
C19 0.072(3) 0.089(4) 0.064(3) -0.026(3) -0.015(2) 0.016(3)
C20B 0.043(8) 0.007(5) 0.054(9) -0.035(6) 0.022(6) -0.029(5)
B4 0.0300(16) 0.0375(18) 0.0427(19) 0.0022(15) 0.0148(14) -0.0072(14)
F9 0.0762(17) 0.0401(12) 0.0659(16) 0.0101(11) 0.0135(13) -0.0006(11)
F11 0.0321(10) 0.0448(11) 0.0689(14) 0.0059(10) 0.0199(9) -0.0114(8)

loop_
_atom_type_symbol
_atom_type_description
_atom_type_scat_dispersion_real
_atom_type_scat_dispersion_imag
_atom_type_scat_source
C C 0.0033 0.0016 'International Tables Vol C Tables 4.2.6.8 and 6.1.1.4'
H H 0.0000 0.0000 'International Tables Vol C Tables 4.2.6.8 and 6.1.1.4'
B B 0.0013 0.0007 'International Tables Vol C Tables 4.2.6.8 and 6.1.1.4'
N N 0.0061 0.0033 'International Tables Vol C Tables 4.2.6.8 and 6.1.1.4'
O O 0.0106 0.0060 'International Tables Vol C Tables 4.2.6.8 and 6.1.1.4'
F F 0.0171 0.0103 'International Tables Vol C Tables 4.2.6.8 and 6.1.1.4'
Zn Zn 0.2839 1.4301 'International Tables Vol C Tables 4.2.6.8 and 6.1.1.4'

loop_
_geom_angle_atom_site_label_1
_geom_angle_atom_site_label_2
_geom_angle_atom_site_label_3
_geom_angle
_geom_angle_site_symmetry_1
_geom_angle_site_symmetry_3
_geom_angle_publ_flag
F6 Zn1 N1 126.70(9) . . ?
F6 Zn1 N8 115.57(8) . . ?
N1 Zn1 N8 87.87(9) . . ?
F6 Zn1 N2 105.73(8) . . ?
N1 Zn1 N2 75.69(9) . . ?
N8 Zn1 N2 137.23(9) . . ?
F6 Zn1 N7 95.31(8) . . ?
N1 Zn1 N7 137.85(9) . . ?
N8 Zn1 N7 75.04(8) . . ?
N2 Zn1 N7 91.09(8) . . ?
F8 Zn2 N5 120.55(9) . . ?
F8 Zn2 N4 121.46(8) . . ?
N5 Zn2 N4 84.69(9) . . ?
F8 Zn2 N3 104.49(8) . . ?
N5 Zn2 N3 134.75(9) . . ?
N4 Zn2 N3 74.89(8) . . ?
F8 Zn2 N6 105.73(8) . . ?
N5 Zn2 N6 75.01(8) . . ?
N4 Zn2 N6 132.54(9) . . ?
N3 Zn2 N6 89.70(8) . . ?
C8 N1 O1 116.4(2) . . ?
C8 N1 Zn1 120.04(18) . . ?
O1 N1 Zn1 122.27(16) . . ?
N3 N2 C7 121.0(2) . . ?
N3 N2 Zn1 124.20(16) . . ?
C7 N2 Zn1 114.72(17) . . ?
N2 N3 C6 121.0(2) . . ?
N2 N3 Zn2 123.47(16) . . ?
C6 N3 Zn2 115.49(18) . . ?
C5 N4 O3 116.5(2) . . ?
C5 N4 Zn2 119.35(18) . . ?
O3 N4 Zn2 122.19(16) . . ?
C1 N5 O4 115.7(2) . . ?
C1 N5 Zn2 120.32(19) . . ?
O4 N5 Zn2 123.35(16) . . ?
N7 N6 C2 121.1(2) . . ?
N7 N6 Zn2 123.54(16) . . ?
C2 N6 Zn2 115.39(17) . . ?
N6 N7 C3 121.1(2) . . ?
N6 N7 Zn1 123.72(16) . . ?
C3 N7 Zn1 115.13(17) . . ?
C4 N8 O2 116.3(2) . . ?
C4 N8 Zn1 120.58(18) . . ?
O2 N8 Zn1 122.04(16) . . ?
N5 C1 C15 123.3(3) . . ?
N5 C1 C2 113.7(2) . . ?
C15 C1 C2 123.1(2) . . ?
N6 C2 C9 120.5(2) . . ?
N6 C2 C1 115.2(2) . . ?
C9 C2 C1 124.3(2) . . ?
N7 C3 C10 120.4(2) . . ?
N7 C3 C4 115.1(2) . . ?
C10 C3 C4 124.5(2) . . ?
N8 C4 C14 124.5(3) . . ?
N8 C4 C3 113.7(2) . . ?
C14 C4 C3 121.8(2) . . ?
N4 C5 C6 113.0(2) . . ?
N4 C5 C16 126.0(3) . . ?
C6 C5 C16 121.0(2) . . ?
N3 C6 C12 120.9(2) . . ?
N3 C6 C5 115.3(2) . . ?
C12 C6 C5 123.8(2) . . ?
N2 C7 C11 120.5(2) . . ?
N2 C7 C8 115.5(2) . . ?
C11 C7 C8 124.0(2) . . ?
N1 C8 C13 125.4(3) . . ?
N1 C8 C7 113.5(2) . . ?
C13 C8 C7 121.0(2) . . ?
C10 C9 C2 118.5(2) . . ?
C9 C10 C3 118.4(2) . . ?
C12 C11 C7 118.4(3) . . ?
C11 C12 C6 118.1(2) . . ?
N1 O1 B1 112.1(2) . . ?
N8 O2 B1 112.1(2) . . ?
N4 O3 B2 111.0(2) . . ?
N5 O4 B2 110.9(2) . . ?
F1 B1 F2 113.9(2) . . ?
F1 B1 O1 106.5(2) . . ?
F2 B1 O1 108.6(2) . . ?
F1 B1 O2 106.3(2) . . ?
F2 B1 O2 108.9(2) . . ?
O1 B1 O2 112.7(2) . . ?
F4 B2 F3 112.3(2) . . ?
F4 B2 O4 107.4(2) . . ?
F3 B2 O4 109.6(2) . . ?
F4 B2 O3 106.6(2) . . ?
F3 B2 O3 109.1(2) . . ?
O4 B2 O3 111.8(2) . . ?
F7 B3 F5 111.7(2) . . ?
F7 B3 F6 109.1(2) . . ?
F5 B3 F6 106.8(2) . . ?
F7 B3 F8 108.9(2) . . ?
F5 B3 F8 109.0(2) . . ?
F6 B3 F8 111.3(2) . . ?
B3 F6 Zn1 125.08(16) . . ?
B3 F8 Zn2 126.86(17) . . ?
C19 O5 C17 114.5(3) . . ?
O5 C17 C18 110.8(3) . . ?
C20 C19 O5 115.0(6) . . ?
C20 C19 C20B 10.1(6) . . ?
O5 C19 C20B 109.1(6) . . ?
C20 C19 C20A 32.1(9) . . ?
O5 C19 C20A 92.2(9) . . ?
C20B C19 C20A 22.2(9) . . ?
C20A C20 C19 88.3(16) . . ?
C20B C20A C20 5(2) . . ?
C20B C20A C19 63(2) . . ?
C20 C20A C19 59.6(14) . . ?
C20A C20B C19 95(2) . . ?
F10B B4 F12B 73.8(5) . . ?
F10B B4 F10A 27.0(4) . . ?
F12B B4 F10A 98.9(5) . . ?
F10B B4 F9 118.4(4) . . ?
F12B B4 F9 117.3(5) . . ?
F10A B4 F9 98.2(4) . . ?
F10B B4 F12 88.7(7) . . ?
F12B B4 F12 16.4(7) . . ?
F10A B4 F12 114.7(7) . . ?
F9 B4 F12 116.7(7) . . ?
F10B B4 F11 114.5(4) . . ?
F12B B4 F11 117.0(5) . . ?
F10A B4 F11 111.4(4) . . ?
F9 B4 F11 111.4(3) . . ?
F12 B4 F11 104.8(6) . . ?
F10B B4 F12A 105.3(6) . . ?
F12B B4 F12A 31.9(6) . . ?
F10A B4 F12A 128.5(6) . . ?
F9 B4 F12A 97.4(5) . . ?
F12 B4 F12A 20.7(7) . . ?
F11 B4 F12A 107.7(5) . . ?
F10B B4 F10 29.6(4) . . ?
F12B B4 F10 103.1(5) . . ?
F10A B4 F10 14.8(4) . . ?
F9 B4 F10 108.0(4) . . ?
F12 B4 F10 117.1(7) . . ?
F11 B4 F10 97.1(4) . . ?
F12A B4 F10 134.8(5) . . ?
F10B F10 B4 60.9(7) . . ?
F10B F10A B4 75.7(10) . . ?
F10A F10B F10 33.1(9) . . ?
F10A F10B B4 77.3(10) . . ?
F10 F10B B4 89.4(8) . . ?
F10A F10B F12B 126.4(13) . . ?
F10 F10B F12B 141.8(9) . . ?
B4 F10B F12B 53.3(4) . . ?
F12A F12 B4 84(2) . . ?
F12 F12A F12B 27(2) . . ?
F12 F12A B4 75(2) . . ?
F12B F12A B4 69.8(8) . . ?
F12A F12B B4 78.4(9) . . ?
F12A F12B F10B 130.4(10) . . ?
B4 F12B F10B 52.9(4) . . ?

loop_
_geom_bond_atom_site_label_1
_geom_bond_atom_site_label_2
_geom_bond_distance
_geom_bond_site_symmetry_2
_geom_bond_publ_flag
Zn1 F6 1.944(2) . ?
Zn1 N1 2.069(2) . ?
Zn1 N8 2.072(2) . ?
Zn1 N2 2.131(2) . ?
Zn1 N7 2.150(2) . ?
Zn2 F8 1.935(2) . ?
Zn2 N5 2.080(2) . ?
Zn2 N4 2.103(2) . ?
Zn2 N3 2.137(2) . ?
Zn2 N6 2.151(2) . ?
N1 C8 1.284(3) . ?
N1 O1 1.371(3) . ?
N2 N3 1.324(3) . ?
N2 C7 1.337(3) . ?
N3 C6 1.340(3) . ?
N4 C5 1.288(4) . ?
N4 O3 1.371(3) . ?
N5 C1 1.295(3) . ?
N5 O4 1.364(3) . ?
N6 N7 1.326(3) . ?
N6 C2 1.337(3) . ?
N7 C3 1.336(3) . ?
N8 C4 1.284(3) . ?
N8 O2 1.372(3) . ?
C1 C15 1.485(4) . ?
C1 C2 1.485(4) . ?
C2 C9 1.402(4) . ?
C3 C10 1.405(4) . ?
C3 C4 1.488(4) . ?
C4 C14 1.487(4) . ?
C5 C6 1.489(4) . ?
C5 C16 1.491(4) . ?
C6 C12 1.397(4) . ?
C7 C11 1.405(3) . ?
C7 C8 1.488(4) . ?
C8 C13 1.486(4) . ?
C9 C10 1.368(4) . ?
C11 C12 1.377(4) . ?
O1 B1 1.492(4) . ?
O2 B1 1.496(4) . ?
O3 B2 1.498(4) . ?
O4 B2 1.486(4) . ?
B1 F1 1.362(4) . ?
B1 F2 1.399(4) . ?
B2 F4 1.370(3) . ?
B2 F3 1.402(4) . ?
B3 F7 1.391(3) . ?
B3 F5 1.395(3) . ?
B3 F6 1.479(4) . ?
B3 F8 1.483(4) . ?
O5 C19 1.453(6) . ?
O5 C17 1.453(4) . ?
C17 C18 1.524(6) . ?
C19 C20 1.450(13) . ?
C19 C20B 1.505(19) . ?
C19 C20A 1.680(19) . ?
C20 C20A 0.89(2) . ?
C20A C20B 0.64(2) . ?
B4 F10B 1.351(8) . ?
B4 F12B 1.358(9) . ?
B4 F10A 1.360(8) . ?
B4 F9 1.364(5) . ?
B4 F12 1.374(14) . ?
B4 F11 1.379(4) . ?
B4 F12A 1.417(10) . ?
B4 F10 1.545(7) . ?
F10 F10B 0.765(9) . ?
F10A F10B 0.633(9) . ?
F10B F12B 1.627(11) . ?
F12 F12A 0.503(17) . ?
F12A F12B 0.764(13) . ?
